data_4303799
loop_
_publ_author_name
'Hua-Jun Zhao'
'Long-Hua Li'
'Li-Ming Wu'
'Ling Chen'

_publ_section_title
;
Syntheses, Crystal and Electronic Structures, and Physical Properties of
Two Quaternary Chalcogenides: La4FeSb2Q10 (Q = S, Se)
;
_journal_name_full 'Inorganic Chemistry'
_journal_page_first 11518
_journal_page_last 11524
_journal_paper_doi 10.1021/ic900784t
_journal_volume 48
_journal_year 2009
_chemical_formula_sum 'Fe La4 Sb2 Se10'
_chemical_formula_weight 1644.49
_chemical_name_systematic
; 
 ? 
;
_space_group_IT_number 57
_symmetry_cell_setting orthorhombic
_symmetry_space_group_name_Hall '-P 2c 2b'
_symmetry_space_group_name_H-M 'P b c m'
_atom_sites_solution_primary direct
_atom_sites_solution_secondary difmap
_audit_creation_method SHELXL-97
_cell_angle_alpha 90.00
_cell_angle_beta 90.00
_cell_angle_gamma 90.00
_cell_formula_units_Z 4
_cell_length_a 15.596(5)
_cell_length_b 7.869(2)
_cell_length_c 13.960(4)
_cell_measurement_reflns_used 3958
_cell_measurement_temperature 293(2)
_cell_measurement_theta_max 27.4758
_cell_measurement_theta_min 2.5884
_cell_volume 1713.2(9)
_computing_structure_refinement 'SHELXL-97 (Sheldrick, 1997)'
_computing_structure_solution 'SHELXS-97 (Sheldrick, 1990)'
_diffrn_ambient_temperature 293(2)
_diffrn_detector_area_resol_mean 28.5714
_diffrn_measured_fraction_theta_full 0.998
_diffrn_measured_fraction_theta_max 0.998
_diffrn_measurement_device_type 'Bruker P4'
_diffrn_measurement_method '\w scans'
_diffrn_radiation_monochromator graphite
_diffrn_radiation_source 'fine-focus sealed tube'
_diffrn_radiation_type MoK\a
_diffrn_radiation_wavelength 0.71073
_diffrn_reflns_av_R_equivalents 0.0564
_diffrn_reflns_av_sigmaI/netI 0.0318
_diffrn_reflns_limit_h_max 20
_diffrn_reflns_limit_h_min -16
_diffrn_reflns_limit_k_max 10
_diffrn_reflns_limit_k_min -10
_diffrn_reflns_limit_l_max 17
_diffrn_reflns_limit_l_min -18
_diffrn_reflns_number 12753
_diffrn_reflns_theta_full 27.48
_diffrn_reflns_theta_max 27.48
_diffrn_reflns_theta_min 2.61
_exptl_absorpt_coefficient_mu 34.888
_exptl_absorpt_correction_T_max 1.0000
_exptl_absorpt_correction_T_min 0.5556
_exptl_absorpt_correction_type multi-scan
_exptl_crystal_colour black
_exptl_crystal_density_diffrn 6.376
_exptl_crystal_density_method 'not measured'
_exptl_crystal_description Prism
_exptl_crystal_F_000 2783
_exptl_crystal_size_max 0.0700
_exptl_crystal_size_mid 0.0500
_exptl_crystal_size_min 0.0300
_refine_diff_density_max 6.528
_refine_diff_density_min -7.163
_refine_diff_density_rms 0.835
_refine_ls_extinction_coef 0.0005250(6)
_refine_ls_extinction_expression Fc^*^=kFc[1+0.001xFc^2^\l^3^/sin(2\q)]^-1/4^
_refine_ls_extinction_method SHELXL
_refine_ls_goodness_of_fit_ref 1.138
_refine_ls_matrix_type full
_refine_ls_number_parameters 79
_refine_ls_number_reflns 2044
_refine_ls_number_restraints 0
_refine_ls_restrained_S_all 1.138
_refine_ls_R_factor_all 0.1139
_refine_ls_R_factor_gt 0.1040
_refine_ls_shift/su_max 0.088
_refine_ls_shift/su_mean 0.014
_refine_ls_structure_factor_coef Fsqd
_refine_ls_weighting_details 'calc w=1/[\s^2^(Fo^2^)+(0.0000P)^2^+1500.0000P] where P=(Fo^2^+2Fc^2^)/3'
_refine_ls_weighting_scheme calc
_refine_ls_wR_factor_gt 0.2454
_refine_ls_wR_factor_ref 0.2496
_reflns_number_gt 1784
_reflns_number_total 2044
_reflns_threshold_expression >2sigma(I)
_cod_data_source_file ic900784t_si_002_2.cif
_cod_data_source_block La4FeSb2Se10
_cod_depositor_comments
;
The following automatic conversions were performed:
'_symmetry_cell_setting' value 'Orthorhombic' changed to 'orthorhombic'
according to '/home/saulius/struct/CIF-dictionaries/cif_core.dic'
dictionary named 'cif_core.dic' version 2.4.1 from
2010-06-29.

'_exptl_absorpt_correction_type' value 'Multi-scan' changed
to 'multi-scan' according to
'/home/saulius/struct/CIF-dictionaries/cif_core.dic' dictionary named
'cif_core.dic' version 2.4.1 from 2010-06-29.

Automatic conversion script
Id: cif_fix_enum 1527 2010-12-29 10:47:43Z saulius 
;
_cod_database_code 4303799

loop_
_symmetry_equiv_pos_as_xyz
'x, y, z'
'-x, -y, z+1/2'
'x, -y+1/2, -z'
'-x, y+1/2, -z+1/2'
'-x, -y, -z'
'x, y, -z-1/2'
'-x, y-1/2, z'
'x, -y-1/2, z-1/2'

loop_
_atom_site_label
_atom_site_type_symbol
_atom_site_fract_x
_atom_site_fract_y
_atom_site_fract_z
_atom_site_U_iso_or_equiv
_atom_site_adp_type
_atom_site_occupancy
_atom_site_symmetry_multiplicity
_atom_site_calc_flag
_atom_site_refinement_flags
_atom_site_disorder_assembly
_atom_site_disorder_group
La1 La 0.064601(4) 0.370990(8) 0.2500 0.00951(1) Uani 1 2 d S . .
La2 La 0.687980(4) 0.126180(8) 0.2500 0.00947(1) Uani 1 2 d S . .
La3 La 0.379151(4) 0.2500 0.0000 0.01323(1) Uani 1 2 d S . .
La4 La 0.876431(4) 0.2500 0.0000 0.01575(1) Uani 1 2 d S . .
Sb1 Sb 0.215810(5) 0.049301(10) 0.2500 0.01377(2) Uani 1 2 d S . .
Sb2 Sb 0.533979(5) 0.450731(9) 0.2500 0.01167(2) Uani 1 2 d S . .
Fe1 Fe 0.123580(10) 0.2500 0.0000 0.01210(3) Uani 1 2 d S . .
Se1 Se 0.544389(5) 0.081302(9) 0.102851(5) 0.01165(1) Uiso 1 1 d . . .
Se2 Se 0.370840(7) 0.243853(17) 0.2500 0.02397(3) Uani 1 2 d S . .
Se3 Se 0.034840(5) 0.082361(10) 0.106062(5) 0.01243(1) Uiso 1 1 d . . .
Se4 Se 0.706959(5) 0.416412(9) 0.102579(6) 0.01195(2) Uani 1 1 d . . .
Se5 Se 0.211529(4) 0.424410(9) 0.102680(5) 0.01128(2) Uani 1 1 d . . .
Se6 Se 0.129350(7) 0.757912(16) 0.2500 0.02514(3) Uani 1 2 d S . .

loop_
_atom_site_aniso_label
_atom_site_aniso_U_11
_atom_site_aniso_U_22
_atom_site_aniso_U_33
_atom_site_aniso_U_23
_atom_site_aniso_U_13
_atom_site_aniso_U_12
La1 0.01131(2) 0.00911(2) 0.00812(2) 0.000 0.000 -0.00190(2)
La2 0.01229(2) 0.00994(2) 0.00616(2) 0.000 0.000 -0.00083(2)
La3 0.01039(2) 0.00965(2) 0.01965(3) 0.00142(3) 0.000 0.000
La4 0.01228(2) 0.01142(2) 0.02356(3) 0.00389(3) 0.000 0.000
Sb1 0.01884(3) 0.01178(3) 0.01069(3) 0.000 0.000 0.00658(3)
Sb2 0.01351(3) 0.01335(3) 0.00814(3) 0.000 0.000 -0.00133(3)
Fe1 0.01464(6) 0.01272(6) 0.00893(6) -0.00165(7) 0.000 0.000
Se2 0.00975(4) 0.00697(4) 0.05517(7) 0.000 0.000 -0.00218(4)
Se4 0.01012(3) 0.00991(3) 0.01580(3) 0.00516(3) -0.00574(3) -0.00433(3)
Se5 0.00815(3) 0.01013(3) 0.01554(3) -0.00668(3) -0.00479(3) 0.00231(3)
Se6 0.00828(4) 0.00600(4) 0.06113(8) 0.000 0.000 -0.00392(4)

loop_
_atom_type_symbol
_atom_type_description
_atom_type_scat_dispersion_real
_atom_type_scat_dispersion_imag
_atom_type_scat_source
Fe Fe 0.3463 0.8444 'International Tables Vol C Tables 4.2.6.8 and 6.1.1.4'
La La -0.2871 2.4523 'International Tables Vol C Tables 4.2.6.8 and 6.1.1.4'
Sb Sb -0.5866 1.5461 'International Tables Vol C Tables 4.2.6.8 and 6.1.1.4'
Se Se -0.0929 2.2259 'International Tables Vol C Tables 4.2.6.8 and 6.1.1.4'

loop_
_geom_angle_atom_site_label_1
_geom_angle_atom_site_label_2
_geom_angle_atom_site_label_3
_geom_angle
_geom_angle_site_symmetry_1
_geom_angle_site_symmetry_3
_geom_angle_publ_flag
Se3 La1 Se3 82.93(2) 4 7_565 ?
Se3 La1 Se3 139.654(12) 4 . ?
Se3 La1 Se3 83.959(19) 7_565 . ?
Se3 La1 Se3 83.959(19) 4 6_556 ?
Se3 La1 Se3 139.654(13) 7_565 6_556 ?
Se3 La1 Se3 81.84(2) . 6_556 ?
Se3 La1 Se5 82.21(2) 4 6_556 ?
Se3 La1 Se5 137.808(11) 7_565 6_556 ?
Se3 La1 Se5 130.179(9) . 6_556 ?
Se3 La1 Se5 77.188(14) 6_556 6_556 ?
Se3 La1 Se5 137.808(11) 4 . ?
Se3 La1 Se5 82.21(2) 7_565 . ?
Se3 La1 Se5 77.188(14) . . ?
Se3 La1 Se5 130.179(8) 6_556 . ?
Se5 La1 Se5 82.87(2) 6_556 . ?
Se3 La1 Se6 70.391(14) 4 7 ?
Se3 La1 Se6 70.391(14) 7_565 7 ?
Se3 La1 Se6 69.263(5) . 7 ?
Se3 La1 Se6 69.263(5) 6_556 7 ?
Se5 La1 Se6 138.209(12) 6_556 7 ?
Se5 La1 Se6 138.209(12) . 7 ?
Se3 La1 Se6 68.940(14) 4 . ?
Se3 La1 Se6 68.940(14) 7_565 . ?
Se3 La1 Se6 138.619(11) . . ?
Se3 La1 Se6 138.619(11) 6_556 . ?
Se5 La1 Se6 68.868(6) 6_556 . ?
Se5 La1 Se6 68.868(6) . . ?
Se6 La1 Se6 124.741(4) 7 . ?
Se3 La1 Sb1 138.537(10) 4 . ?
Se3 La1 Sb1 138.537(10) 7_565 . ?
Se3 La1 Sb1 63.988(14) . . ?
Se3 La1 Sb1 63.988(14) 6_556 . ?
Se5 La1 Sb1 66.193(14) 6_556 . ?
Se5 La1 Sb1 66.193(14) . . ?
Se6 La1 Sb1 116.580(18) 7 . ?
Se6 La1 Sb1 118.679(19) . . ?
Se3 La1 Fe1 152.231(4) 4 . ?
Se3 La1 Fe1 69.307(17) 7_565 . ?
Se3 La1 Fe1 40.186(8) . . ?
Se3 La1 Fe1 117.442(16) 6_556 . ?
Se5 La1 Fe1 118.135(18) 6_556 . ?
Se5 La1 Fe1 40.005(8) . . ?
Se6 La1 Fe1 99.464(7) 7 . ?
Se6 La1 Fe1 99.469(7) . . ?
Sb1 La1 Fe1 69.231(7) . . ?
Se3 La1 Fe1 69.307(17) 4 6_556 ?
Se3 La1 Fe1 152.231(4) 7_565 6_556 ?
Se3 La1 Fe1 117.443(16) . 6_556 ?
Se3 La1 Fe1 40.186(8) 6_556 6_556 ?
Se5 La1 Fe1 40.005(8) 6_556 6_556 ?
Se5 La1 Fe1 118.135(18) . 6_556 ?
Se6 La1 Fe1 99.464(7) 7 6_556 ?
Se6 La1 Fe1 99.469(7) . 6_556 ?
Sb1 La1 Fe1 69.231(7) . 6_556 ?
Fe1 La1 Fe1 138.454(14) . 6_556 ?
Se6 La2 Se5 72.153(14) 7_655 7_655 ?
Se6 La2 Se5 72.153(14) 7_655 4_645 ?
Se5 La2 Se5 85.34(2) 7_655 4_645 ?
Se6 La2 Se1 136.665(12) 7_655 . ?
Se5 La2 Se1 82.10(2) 7_655 . ?
Se5 La2 Se1 140.606(11) 4_645 . ?
Se6 La2 Se1 136.665(12) 7_655 6_556 ?
Se5 La2 Se1 140.606(11) 7_655 6_556 ?
Se5 La2 Se1 82.10(2) 4_645 6_556 ?
Se1 La2 Se1 84.36(2) . 6_556 ?
Se6 La2 Se4 69.946(6) 7_655 6_556 ?
Se5 La2 Se4 142.099(11) 7_655 6_556 ?
Se5 La2 Se4 83.442(18) 4_645 6_556 ?
Se1 La2 Se4 127.080(9) . 6_556 ?
Se1 La2 Se4 73.028(13) 6_556 6_556 ?
Se6 La2 Se4 69.946(6) 7_655 . ?
Se5 La2 Se4 83.442(19) 7_655 . ?
Se5 La2 Se4 142.099(11) 4_645 . ?
Se1 La2 Se4 73.028(13) . . ?
Se1 La2 Se4 127.080(9) 6_556 . ?
Se4 La2 Se4 83.57(2) 6_556 . ?
Se6 La2 Se2 126.952(4) 7_655 7_655 ?
Se5 La2 Se2 69.521(13) 7_655 7_655 ?
Se5 La2 Se2 69.521(13) 4_645 7_655 ?
Se1 La2 Se2 71.100(6) . 7_655 ?
Se1 La2 Se2 71.100(6) 6_556 7_655 ?
Se4 La2 Se2 137.330(11) 6_556 7_655 ?
Se4 La2 Se2 137.330(11) . 7_655 ?
Se6 La2 Sb2 113.248(19) 7_655 . ?
Se5 La2 Sb2 137.311(10) 7_655 . ?
Se5 La2 Sb2 137.311(10) 4_645 . ?
Se1 La2 Sb2 65.330(14) . . ?
Se1 La2 Sb2 65.330(14) 6_556 . ?
Se4 La2 Sb2 61.770(13) 6_556 . ?
Se4 La2 Sb2 61.770(13) . . ?
Se2 La2 Sb2 119.800(18) 7_655 . ?
Se6 La2 Sb1 45.746(3) 7_655 7_665 ?
Se5 La2 Sb1 105.357(15) 7_655 7_665 ?
Se5 La2 Sb1 105.357(15) 4_645 7_665 ?
Se1 La2 Sb1 113.953(8) . 7_665 ?
Se1 La2 Sb1 113.953(8) 6_556 7_665 ?
Se4 La2 Sb1 44.476(11) 6_556 7_665 ?
Se4 La2 Sb1 44.476(11) . 7_665 ?
Se2 La2 Sb1 172.698(4) 7_655 7_665 ?
Sb2 La2 Sb1 67.50(2) . 7_665 ?
Se6 La2 Sb2 178.251(3) 7_655 7_655 ?
Se5 La2 Sb2 106.614(15) 7_655 7_655 ?
Se5 La2 Sb2 106.614(15) 4_645 7_655 ?
Se1 La2 Sb2 43.724(12) . 7_655 ?
Se1 La2 Sb2 43.724(12) 6_556 7_655 ?
Se4 La2 Sb2 111.282(6) 6_556 7_655 ?
Se4 La2 Sb2 111.282(7) . 7_655 ?
Se2 La2 Sb2 51.299(3) 7_655 7_655 ?
Sb2 La2 Sb2 68.50(2) . 7_655 ?
Sb1 La2 Sb2 136.003(3) 7_665 7_655 ?
Se1 La3 Se1 136.332(16) 7_665 5_655 ?
Se1 La3 Se1 80.713(16) 7_665 . ?
Se1 La3 Se1 64.457(13) 5_655 . ?
Se1 La3 Se1 64.457(13) 7_665 3 ?
Se1 La3 Se1 80.713(16) 5_655 3 ?
Se1 La3 Se1 74.38(2) . 3 ?
Se1 La3 Se4 127.437(16) 7_665 7_655 ?
Se1 La3 Se4 72.354(18) 5_655 7_655 ?
Se1 La3 Se4 78.689(18) . 7_655 ?
Se1 La3 Se4 148.091(3) 3 7_655 ?
Se1 La3 Se4 72.354(18) 7_665 5_665 ?
Se1 La3 Se4 127.437(16) 5_655 5_665 ?
Se1 La3 Se4 148.091(3) . 5_665 ?
Se1 La3 Se4 78.689(18) 3 5_665 ?
Se4 La3 Se4 131.628(17) 7_655 5_665 ?
Se1 La3 Se5 146.285(4) 7_665 3 ?
Se1 La3 Se5 76.152(17) 5_655 3 ?
Se1 La3 Se5 131.053(16) . 3 ?
Se1 La3 Se5 127.754(18) 3 3 ?
Se4 La3 Se5 61.940(13) 7_655 3 ?
Se4 La3 Se5 79.499(16) 5_665 3 ?
Se1 La3 Se5 76.152(17) 7_665 . ?
Se1 La3 Se5 146.285(4) 5_655 . ?
Se1 La3 Se5 127.754(18) . . ?
Se1 La3 Se5 131.053(16) 3 . ?
Se4 La3 Se5 79.499(16) 7_655 . ?
Se4 La3 Se5 61.940(13) 5_665 . ?
Se5 La3 Se5 74.41(2) 3 . ?
Se1 La3 Se2 116.744(9) 7_665 3 ?
Se1 La3 Se2 65.014(9) 5_655 3 ?
Se1 La3 Se2 118.603(8) . 3 ?
Se1 La3 Se2 65.190(10) 3 3 ?
Se4 La3 Se2 115.620(8) 7_655 3 ?
Se4 La3 Se2 62.431(8) 5_665 3 ?
Se5 La3 Se2 62.603(8) 3 3 ?
Se5 La3 Se2 113.643(10) . 3 ?
Se1 La3 Se2 65.014(9) 7_665 . ?
Se1 La3 Se2 116.744(9) 5_655 . ?
Se1 La3 Se2 65.190(10) . . ?
Se1 La3 Se2 118.603(8) 3 . ?
Se4 La3 Se2 62.431(8) 7_655 . ?
Se4 La3 Se2 115.620(8) 5_665 . ?
Se5 La3 Se2 113.643(10) 3 . ?
Se5 La3 Se2 62.603(8) . . ?
Se2 La3 Se2 175.747(5) 3 . ?
Se3 La4 Se3 77.51(2) 3_655 1_655 ?
Se3 La4 Se5 150.009(3) 3_655 7_655 ?
Se3 La4 Se5 78.122(18) 1_655 7_655 ?
Se3 La4 Se5 78.122(18) 3_655 5_665 ?
Se3 La4 Se5 150.009(3) 1_655 5_665 ?
Se5 La4 Se5 129.909(17) 7_655 5_665 ?
Se3 La4 Se4 126.214(18) 3_655 3 ?
Se3 La4 Se4 131.793(15) 1_655 3 ?
Se5 La4 Se4 62.366(13) 7_655 3 ?
Se5 La4 Se4 77.369(16) 5_665 3 ?
Se3 La4 Se4 131.793(15) 3_655 . ?
Se3 La4 Se4 126.214(18) 1_655 . ?
Se5 La4 Se4 77.369(16) 7_655 . ?
Se5 La4 Se4 62.366(13) 5_665 . ?
Se4 La4 Se4 72.57(2) 3 . ?
Se3 La4 Se3 63.502(14) 3_655 7_665 ?
Se3 La4 Se3 78.102(17) 1_655 7_665 ?
Se5 La4 Se3 127.163(16) 7_655 7_665 ?
Se5 La4 Se3 75.525(19) 5_665 7_665 ?
Se4 La4 Se3 148.023(3) 3 7_665 ?
Se4 La4 Se3 79.981(18) . 7_665 ?
Se3 La4 Se3 78.102(17) 3_655 5_655 ?
Se3 La4 Se3 63.502(14) 1_655 5_655 ?
Se5 La4 Se3 75.525(19) 7_655 5_655 ?
Se5 La4 Se3 127.163(16) 5_665 5_655 ?
Se4 La4 Se3 79.981(18) 3 5_655 ?
Se4 La4 Se3 148.023(3) . 5_655 ?
Se3 La4 Se3 130.552(17) 7_665 5_655 ?
Se3 La4 Se6 63.923(10) 3_655 5_665 ?
Se3 La4 Se6 118.676(9) 1_655 5_665 ?
Se5 La4 Se6 114.652(9) 7_655 5_665 ?
Se5 La4 Se6 63.963(9) 5_665 5_665 ?
Se4 La4 Se6 62.325(9) 3 5_665 ?
Se4 La4 Se6 115.013(9) . 5_665 ?
Se3 La4 Se6 118.175(8) 7_665 5_665 ?
Se3 La4 Se6 63.219(8) 5_655 5_665 ?
Se3 La4 Se6 118.676(9) 3_655 7_655 ?
Se3 La4 Se6 63.923(10) 1_655 7_655 ?
Se5 La4 Se6 63.963(9) 7_655 7_655 ?
Se5 La4 Se6 114.652(9) 5_665 7_655 ?
Se4 La4 Se6 115.013(10) 3 7_655 ?
Se4 La4 Se6 62.325(8) . 7_655 ?
Se3 La4 Se6 63.219(8) 7_665 7_655 ?
Se3 La4 Se6 118.175(8) 5_655 7_655 ?
Se6 La4 Se6 177.041(4) 5_665 7_655 ?
Se4 Sb1 Se4 104.44(2) 4_645 7_655 ?
Se4 Sb1 Se6 83.588(13) 4_645 1_545 ?
Se4 Sb1 Se6 83.588(13) 7_655 1_545 ?
Se4 Sb1 Se2 79.864(14) 4_645 . ?
Se4 Sb1 Se2 79.864(14) 7_655 . ?
Se6 Sb1 Se2 152.800(5) 1_545 . ?
Se4 Sb1 La1 127.530(10) 4_645 . ?
Se4 Sb1 La1 127.530(10) 7_655 . ?
Se6 Sb1 La1 106.57(2) 1_545 . ?
Se2 Sb1 La1 100.63(2) . . ?
Se4 Sb1 La2 56.206(9) 4_645 7_655 ?
Se4 Sb1 La2 56.206(9) 7_655 7_655 ?
Se6 Sb1 La2 54.718(19) 1_545 7_655 ?
Se2 Sb1 La2 98.08(2) . 7_655 ?
La1 Sb1 La2 161.287(4) . 7_655 ?
Se1 Sb2 Se1 104.28(2) 7_665 4_655 ?
Se1 Sb2 Se2 85.535(14) 7_665 7_665 ?
Se1 Sb2 Se2 85.535(14) 4_655 7_665 ?
Se1 Sb2 Se2 79.463(15) 7_665 . ?
Se1 Sb2 Se2 79.463(14) 4_655 . ?
Se2 Sb2 Se2 155.376(5) 7_665 . ?
Se1 Sb2 La2 127.554(10) 7_665 . ?
Se1 Sb2 La2 127.554(10) 4_655 . ?
Se2 Sb2 La2 103.99(2) 7_665 . ?
Se2 Sb2 La2 100.63(2) . . ?
Se1 Sb2 La2 54.364(10) 7_665 7_665 ?
Se1 Sb2 La2 54.364(10) 4_655 7_665 ?
Se2 Sb2 La2 101.021(19) 7_665 7_665 ?
Se2 Sb2 La2 54.356(19) . 7_665 ?
La2 Sb2 La2 154.985(4) . 7_665 ?
Se5 Fe1 Se5 110.70(2) . 3 ?
Se5 Fe1 Se3 112.264(18) . 3 ?
Se5 Fe1 Se3 105.78(2) 3 3 ?
Se5 Fe1 Se3 105.78(2) . . ?
Se5 Fe1 Se3 112.264(18) 3 . ?
Se3 Fe1 Se3 110.18(2) 3 . ?
Se5 Fe1 La1 147.223(5) . 3 ?
Se5 Fe1 La1 55.906(14) 3 3 ?
Se3 Fe1 La1 54.944(12) 3 3 ?
Se3 Fe1 La1 106.995(17) . 3 ?
Se5 Fe1 La1 55.906(14) . . ?
Se5 Fe1 La1 147.223(5) 3 . ?
Se3 Fe1 La1 106.995(17) 3 . ?
Se3 Fe1 La1 54.944(12) . . ?
La1 Fe1 La1 151.467(12) 3 . ?
Sb2 Se1 La2 81.91(2) 7_655 . ?
Sb2 Se1 La3 101.957(16) 7_655 5_655 ?
La2 Se1 La3 97.025(15) . 5_655 ?
Sb2 Se1 La3 97.95(2) 7_655 . ?
La2 Se1 La3 146.489(10) . . ?
La3 Se1 La3 115.543(13) 5_655 . ?
Sb2 Se2 Sb1 90.42(2) 7_655 . ?
Sb2 Se2 Sb2 89.85(2) 7_655 . ?
Sb1 Se2 Sb2 179.729(5) . . ?
Sb2 Se2 La2 164.194(6) 7_655 7_665 ?
Sb1 Se2 La2 105.384(17) . 7_665 ?
Sb2 Se2 La2 74.345(18) . 7_665 ?
Sb2 Se2 La3 89.517(2) 7_655 6_556 ?
Sb1 Se2 La3 92.221(2) . 6_556 ?
Sb2 Se2 La3 87.781(2) . 6_556 ?
La2 Se2 La3 89.861(2) 7_665 6_556 ?
Sb2 Se2 La3 89.517(2) 7_655 . ?
Sb1 Se2 La3 92.221(2) . . ?
Sb2 Se2 La3 87.781(2) . . ?
La2 Se2 La3 89.861(2) 7_665 . ?
La3 Se2 La3 175.460(5) 6_556 . ?
Fe1 Se3 La1 175.470(4) . 7 ?
Fe1 Se3 La1 84.870(18) . . ?
La1 Se3 La1 92.832(19) 7 . ?
Fe1 Se3 La4 86.16(2) . 1_455 ?
La1 Se3 La4 98.00(2) 7 1_455 ?
La1 Se3 La4 96.652(14) . 1_455 ?
Fe1 Se3 La4 85.287(18) . 5_655 ?
La1 Se3 La4 94.405(18) 7 5_655 ?
La1 Se3 La4 144.590(11) . 5_655 ?
La4 Se3 La4 116.498(14) 1_455 5_655 ?
Sb1 Se4 La2 79.318(18) 7_665 . ?
Sb1 Se4 La3 102.310(16) 7_665 5_665 ?
La2 Se4 La3 147.565(10) . 5_665 ?
Sb1 Se4 La4 97.625(19) 7_665 . ?
La2 Se4 La4 94.183(13) . . ?
La3 Se4 La4 117.341(13) 5_665 . ?
Fe1 Se5 La2 173.777(4) . 7_665 ?
Fe1 Se5 La1 84.09(2) . . ?
La2 Se5 La1 90.18(2) 7_665 . ?
Fe1 Se5 La4 86.920(18) . 5_665 ?
La2 Se5 La4 96.014(18) 7_665 5_665 ?
La1 Se5 La4 95.021(16) . 5_665 ?
Fe1 Se5 La3 87.45(2) . . ?
La2 Se5 La3 95.94(2) 7_665 . ?
La1 Se5 La3 145.064(10) . . ?
La4 Se5 La3 118.334(13) 5_665 . ?
Sb1 Se6 La2 79.535(18) 1_565 7_665 ?
Sb1 Se6 La1 104.067(17) 1_565 7_565 ?
La2 Se6 La1 176.398(5) 7_665 7_565 ?
Sb1 Se6 La1 167.890(6) 1_565 . ?
La2 Se6 La1 88.355(15) 7_665 . ?
La1 Se6 La1 88.043(14) 7_565 . ?
Sb1 Se6 La4 91.631(2) 1_565 5_665 ?
La2 Se6 La4 91.041(2) 7_665 5_665 ?
La1 Se6 La4 88.869(2) 7_565 5_665 ?
La1 Se6 La4 88.564(2) . 5_665 ?
Sb1 Se6 La4 91.631(2) 1_565 2_665 ?
La2 Se6 La4 91.041(2) 7_665 2_665 ?
La1 Se6 La4 88.869(2) 7_565 2_665 ?
La1 Se6 La4 88.564(2) . 2_665 ?
La4 Se6 La4 176.404(4) 5_665 2_665 ?

loop_
_geom_bond_atom_site_label_1
_geom_bond_atom_site_label_2
_geom_bond_distance
_geom_bond_site_symmetry_2
_geom_bond_publ_flag
La1 Se3 3.0347(5) 4 ?
La1 Se3 3.0347(5) 7_565 ?
La1 Se3 3.0678(6) . ?
La1 Se3 3.0678(6) 6_556 ?
La1 Se5 3.1076(7) 6_556 ?
La1 Se5 3.1076(7) . ?
La1 Se6 3.1530(9) 7 ?
La1 Se6 3.2078(8) . ?
La1 Sb1 3.4597(7) . ?
La1 Fe1 3.7326(9) . ?
La1 Fe1 3.7326(9) 6_556 ?
La2 Se6 3.0317(9) 7_655 ?
La2 Se5 3.0343(5) 7_655 ?
La2 Se5 3.0343(5) 4_645 ?
La2 Se1 3.0593(7) . ?
La2 Se1 3.0593(7) 6_556 ?
La2 Se4 3.0885(6) 6_556 ?
La2 Se4 3.0885(6) . ?
La2 Se2 3.1453(8) 7_655 ?
La2 Sb2 3.5058(7) . ?
La2 Sb1 3.6520(8) 7_665 ?
La2 Sb2 3.7268(10) 7_655 ?
La3 Se1 3.2062(6) 7_665 ?
La3 Se1 3.2062(6) 5_655 ?
La3 Se1 3.2350(7) . ?
La3 Se1 3.2350(7) 3 ?
La3 Se4 3.2779(6) 7_655 ?
La3 Se4 3.2779(6) 5_665 ?
La3 Se5 3.2821(7) 3 ?
La3 Se5 3.2821(7) . ?
La3 Se2 3.4927(10) 3 ?
La3 Se2 3.4927(10) . ?
La4 Se3 3.1680(7) 3_655 ?
La4 Se3 3.1680(7) 1_655 ?
La4 Se5 3.2405(6) 7_655 ?
La4 Se5 3.2405(6) 5_665 ?
La4 Se4 3.2789(7) 3 ?
La4 Se4 3.2789(7) . ?
La4 Se3 3.3087(6) 7_665 ?
La4 Se3 3.3087(6) 5_655 ?
La4 Se6 3.4917(10) 5_665 ?
La4 Se6 3.4917(10) 7_655 ?
Sb1 Se4 2.6038(5) 4_645 ?
Sb1 Se4 2.6038(5) 7_655 ?
Sb1 Se6 2.6600(6) 1_545 ?
Sb1 Se2 2.8618(7) . ?
Sb1 La2 3.6520(8) 7_655 ?
Sb2 Se1 2.6018(5) 7_665 ?
Sb2 Se1 2.6018(5) 4_655 ?
Sb2 Se2 2.7430(6) 7_665 ?
Sb2 Se2 3.0205(7) . ?
Sb2 La2 3.7268(11) 7_665 ?
Fe1 Se5 2.4124(4) . ?
Fe1 Se5 2.4124(4) 3 ?
Fe1 Se3 2.4182(4) 3 ?
Fe1 Se3 2.4182(4) . ?
Fe1 La1 3.7326(9) 3 ?
Se1 Sb2 2.6018(5) 7_655 ?
Se1 La3 3.2062(6) 5_655 ?
Se2 Sb2 2.7430(6) 7_655 ?
Se2 La2 3.1453(8) 7_665 ?
Se2 La3 3.4927(10) 6_556 ?
Se3 La1 3.0347(5) 7 ?
Se3 La4 3.1680(7) 1_455 ?
Se3 La4 3.3087(6) 5_655 ?
Se4 Sb1 2.6038(5) 7_665 ?
Se4 La3 3.2779(6) 5_665 ?
Se5 La2 3.0343(5) 7_665 ?
Se5 La4 3.2405(6) 5_665 ?
Se6 Sb1 2.6600(6) 1_565 ?
Se6 La2 3.0317(9) 7_665 ?
Se6 La1 3.1530(9) 7_565 ?
Se6 La4 3.4917(10) 5_665 ?
Se6 La4 3.4917(10) 2_665 ?
